data_2240017
loop_
_publ_author_name
'Li, Hongsen'
'Ren, Xinfeng'
'Li, Ya'
'Zhao, Linjing'

_publ_section_title
;
 Crystal structure of
 4-chloro-2-[(5-ethoxy-1,3,4-thiadiazol-2-yl)methyl]-5-(piperidin-1-yl)pyridazin-3(2<i>H</i>)-one
;
_journal_coeditor_code TK5340
_journal_issue 10
_journal_name_full 'Acta Crystallographica Section E'
_journal_page_first o1113
_journal_paper_doi 10.1107/S1600536814020662
_journal_volume 70
_journal_year 2014
_chemical_formula_iupac 'C14 H18 Cl N5 O2 S'
_chemical_formula_moiety 'C14 H18 Cl N5 O2 S'
_chemical_formula_sum 'C14 H18 Cl N5 O2 S'
_chemical_formula_weight 355.84
_chemical_name_systematic
;
4-Chloro-2-[(5-ethoxy-1,3,4-thiadiazol-2-yl)methyl]-5-(piperidin-1-yl)\
pyridazin-3(2<i>H</i>)-one
;
_space_group_IT_number 2
_symmetry_cell_setting triclinic
_symmetry_space_group_name_Hall '-P 1'
_symmetry_space_group_name_H-M 'P -1'
_atom_sites_solution_hydrogens geom
_atom_sites_solution_primary direct
_atom_sites_solution_secondary difmap
_audit_creation_method SHELXL-97
_cell_angle_alpha 107.318(2)
_cell_angle_beta 91.590(2)
_cell_angle_gamma 99.528(2)
_cell_formula_units_Z 2
_cell_length_a 5.2840(8)
_cell_length_b 11.0323(16)
_cell_length_c 14.902(2)
_cell_measurement_reflns_used 2456
_cell_measurement_temperature 296(2)
_cell_measurement_theta_max 27.30
_cell_measurement_theta_min 2.77
_cell_volume 815.1(2)
_computing_cell_refinement 'SAINT (Bruker, 2009)'
_computing_data_collection 'APEX2 (Bruker, 2009)'
_computing_data_reduction 'SAINT (Bruker, 2009)'
_computing_molecular_graphics 'SHELXTL (Sheldrick, 2008)'
_computing_publication_material 'SHELXTL (Sheldrick, 2008)'
_computing_structure_refinement 'SHELXL97 (Sheldrick, 2008)'
_computing_structure_solution 'SHELXS97 (Sheldrick, 2008)'
_diffrn_ambient_temperature 296(2)
_diffrn_measured_fraction_theta_full 0.981
_diffrn_measured_fraction_theta_max 0.981
_diffrn_measurement_device_type 'Bruker APEXII CCD'
_diffrn_measurement_method '\f and \w scans'
_diffrn_radiation_monochromator graphite
_diffrn_radiation_source 'fine-focus sealed tube'
_diffrn_radiation_type MoK\a
_diffrn_radiation_wavelength 0.71073
_diffrn_reflns_av_R_equivalents 0.0116
_diffrn_reflns_av_sigmaI/netI 0.0192
_diffrn_reflns_limit_h_max 6
_diffrn_reflns_limit_h_min -6
_diffrn_reflns_limit_k_max 13
_diffrn_reflns_limit_k_min -13
_diffrn_reflns_limit_l_max 17
_diffrn_reflns_limit_l_min -13
_diffrn_reflns_number 4244
_diffrn_reflns_theta_full 25.05
_diffrn_reflns_theta_max 25.05
_diffrn_reflns_theta_min 1.97
_exptl_absorpt_coefficient_mu 0.379
_exptl_absorpt_correction_T_max 0.9418
_exptl_absorpt_correction_T_min 0.8948
_exptl_absorpt_correction_type multi-scan
_exptl_absorpt_process_details '(SADABS; Sheldrick, 1996)'
_exptl_crystal_colour yellow
_exptl_crystal_density_diffrn 1.450
_exptl_crystal_density_method 'not measured'
_exptl_crystal_description block
_exptl_crystal_F_000 372
_exptl_crystal_size_max 0.30
_exptl_crystal_size_mid 0.24
_exptl_crystal_size_min 0.16
_refine_diff_density_max 0.221
_refine_diff_density_min -0.228
_refine_ls_extinction_method none
_refine_ls_goodness_of_fit_ref 1.581
_refine_ls_hydrogen_treatment constr
_refine_ls_matrix_type full
_refine_ls_number_parameters 229
_refine_ls_number_reflns 2828
_refine_ls_number_restraints 0
_refine_ls_restrained_S_all 1.581
_refine_ls_R_factor_all 0.0435
_refine_ls_R_factor_gt 0.0386
_refine_ls_shift/su_max 0.050
_refine_ls_shift/su_mean 0.007
_refine_ls_structure_factor_coef Fsqd
_refine_ls_weighting_details 'calc w=1/[\s^2^(Fo^2^)+(0.0546P)^2^+0.0000P] where P=(Fo^2^+2Fc^2^)/3'
_refine_ls_weighting_scheme calc
_refine_ls_wR_factor_gt 0.1174
_refine_ls_wR_factor_ref 0.1213
_reflns_number_gt 2490
_reflns_number_total 2828
_reflns_threshold_expression I>2\s(I)
_cod_data_source_file tk5340sup1.cif
_cod_data_source_block I
_cod_database_code 2240017
_cod_database_fobs_code 2240017

loop_
_symmetry_equiv_pos_as_xyz
'x, y, z'
'-x, -y, -z'

loop_
_atom_site_type_symbol
_atom_site_label
_atom_site_fract_x
_atom_site_fract_y
_atom_site_fract_z
_atom_site_U_iso_or_equiv
_atom_site_adp_type
_atom_site_calc_flag
_atom_site_refinement_flags
_atom_site_occupancy
_atom_site_symmetry_multiplicity
_atom_site_disorder_assembly
_atom_site_disorder_group
C C1 1.1293(4) 0.40442(18) 0.64144(14) 0.0529(5) Uani d . 1 1 . .
H H1A 0.9963 0.4362 0.6807 0.064 Uiso calc R 1 1 . .
H H1B 1.1620 0.4550 0.5984 0.064 Uiso calc R 1 1 . .
C C2 1.3686(5) 0.4198(2) 0.70167(19) 0.0710(7) Uani d . 1 1 . .
H H2A 1.4236 0.5100 0.7376 0.085 Uiso calc R 1 1 . .
H H2B 1.5043 0.3928 0.6621 0.085 Uiso calc R 1 1 . .
C C3 1.3239(5) 0.3396(2) 0.76876(18) 0.0726(7) Uani d . 1 1 . .
H H3A 1.4850 0.3448 0.8038 0.087 Uiso calc R 1 1 . .
H H3B 1.2037 0.3733 0.8135 0.087 Uiso calc R 1 1 . .
C C4 1.2172(5) 0.2004(2) 0.71378(17) 0.0623(6) Uani d . 1 1 . .
H H4A 1.3494 0.1633 0.6768 0.075 Uiso calc R 1 1 . .
H H4B 1.1719 0.1521 0.7576 0.075 Uiso calc R 1 1 . .
C C5 0.9873(5) 0.1870(2) 0.65010(17) 0.0654(6) Uani d . 1 1 . .
H H5A 0.9358 0.0973 0.6122 0.079 Uiso calc R 1 1 . .
H H5B 0.8461 0.2120 0.6873 0.079 Uiso calc R 1 1 . .
C C6 0.8041(4) 0.24108(16) 0.34196(13) 0.0418(4) Uani d . 1 1 . .
C C7 0.9639(3) 0.28093(16) 0.42889(13) 0.0390(4) Uani d . 1 1 . .
C C8 0.8999(4) 0.23463(16) 0.50280(13) 0.0426(4) Uani d . 1 1 . .
C C9 0.6649(4) 0.14118(19) 0.48425(14) 0.0513(5) Uani d . 1 1 . .
H H9 0.6167 0.1065 0.5323 0.062 Uiso calc R 1 1 . .
C C10 0.3987(4) 0.1095(2) 0.25530(14) 0.0517(5) Uani d . 1 1 . .
H H10A 0.3853 0.1833 0.2340 0.062 Uiso calc R 1 1 . .
H H10B 0.2307 0.0783 0.2729 0.062 Uiso calc R 1 1 . .
C C11 0.4730(4) 0.00539(18) 0.17587(13) 0.0452(5) Uani d . 1 1 A .
C C12 0.6399(5) -0.1324(2) 0.05014(15) 0.0605(6) Uani d . 1 1 A .
C C13A 0.6909(17) -0.3381(7) -0.0461(7) 0.074(2) Uani d P 0.503(13) 1 A 1
H H13A 0.6744 -0.3654 0.0099 0.089 Uiso calc PR 0.503(13) 1 A 1
H H13B 0.5282 -0.3668 -0.0845 0.089 Uiso calc PR 0.503(13) 1 A 1
C C14A 0.9045(12) -0.3878(6) -0.1004(7) 0.083(3) Uani d P 0.503(13) 1 A 1
H H14A 0.9387 -0.3461 -0.1480 0.125 Uiso calc PR 0.503(13) 1 A 1
H H14B 0.8561 -0.4794 -0.1298 0.125 Uiso calc PR 0.503(13) 1 A 1
H H14C 1.0565 -0.3701 -0.0584 0.125 Uiso calc PR 0.503(13) 1 A 1
C C13B 0.7259(16) -0.3012(8) -0.0838(6) 0.071(2) Uani d P 0.497(13) 1 A 2
H H13C 0.8075 -0.3014 -0.1413 0.085 Uiso calc PR 0.497(13) 1 A 2
H H13D 0.5414 -0.3283 -0.0987 0.085 Uiso calc PR 0.497(13) 1 A 2
C C14B 0.8311(17) -0.3870(7) -0.0377(8) 0.086(3) Uani d P 0.497(13) 1 A 2
H H14D 1.0040 -0.3483 -0.0114 0.129 Uiso calc PR 0.497(13) 1 A 2
H H14E 0.8312 -0.4692 -0.0836 0.129 Uiso calc PR 0.497(13) 1 A 2
H H14F 0.7260 -0.3987 0.0116 0.129 Uiso calc PR 0.497(13) 1 A 2
Cl Cl1 1.24862(9) 0.38323(4) 0.42952(4) 0.0529(2) Uani d . 1 1 . .
N N1 1.0406(3) 0.26824(15) 0.58761(11) 0.0507(4) Uani d . 1 1 . .
N N2 0.5837(3) 0.15084(14) 0.33835(11) 0.0437(4) Uani d . 1 1 . .
N N3 0.5152(3) 0.10080(16) 0.40812(12) 0.0519(4) Uani d . 1 1 . .
N N4 0.3405(4) -0.10968(17) 0.14941(13) 0.0585(5) Uani d . 1 1 . .
N N5 0.4391(4) -0.19254(17) 0.07519(14) 0.0630(5) Uani d . 1 1 . .
O O1 0.8484(3) 0.27791(13) 0.27325(10) 0.0585(4) Uani d . 1 1 . .
O O2 0.7819(4) -0.1833(2) -0.01905(13) 0.0901(6) Uani d . 1 1 . .
S S1 0.73552(11) 0.02873(5) 0.11291(4) 0.0556(2) Uani d . 1 1 . .

loop_
_atom_site_aniso_label
_atom_site_aniso_U_11
_atom_site_aniso_U_22
_atom_site_aniso_U_33
_atom_site_aniso_U_12
_atom_site_aniso_U_13
_atom_site_aniso_U_23
C1 0.0616(13) 0.0406(11) 0.0504(12) 0.0058(9) -0.0067(10) 0.0075(9)
C2 0.0735(16) 0.0530(13) 0.0755(16) -0.0080(11) -0.0252(13) 0.0164(12)
C3 0.0772(17) 0.0714(15) 0.0639(15) 0.0039(12) -0.0229(13) 0.0205(13)
C4 0.0673(15) 0.0634(14) 0.0622(14) 0.0080(11) -0.0004(11) 0.0307(12)
C5 0.0680(15) 0.0626(14) 0.0651(14) -0.0112(11) -0.0107(12) 0.0326(12)
C6 0.0471(11) 0.0336(9) 0.0436(11) 0.0097(8) 0.0044(8) 0.0091(8)
C7 0.0404(10) 0.0292(8) 0.0459(10) 0.0035(7) 0.0023(8) 0.0109(7)
C8 0.0475(11) 0.0324(9) 0.0443(11) 0.0013(7) -0.0012(8) 0.0102(8)
C9 0.0562(13) 0.0474(11) 0.0436(11) -0.0099(9) -0.0005(9) 0.0145(9)
C10 0.0438(11) 0.0568(12) 0.0496(12) 0.0116(9) -0.0059(9) 0.0085(9)
C11 0.0427(11) 0.0483(11) 0.0413(10) 0.0047(8) -0.0079(8) 0.0117(8)
C12 0.0638(15) 0.0613(13) 0.0476(12) 0.0168(11) -0.0100(11) 0.0022(10)
C13A 0.088(5) 0.058(4) 0.058(5) 0.008(3) 0.015(4) -0.006(3)
C14A 0.073(4) 0.068(4) 0.088(6) 0.010(3) 0.024(4) -0.007(3)
C13B 0.080(4) 0.073(5) 0.045(4) 0.009(3) -0.002(3) 0.000(3)
C14B 0.090(6) 0.075(4) 0.085(6) 0.010(4) -0.001(5) 0.017(4)
Cl1 0.0456(3) 0.0449(3) 0.0658(4) -0.0037(2) 0.0049(2) 0.0198(2)
N1 0.0600(11) 0.0404(9) 0.0476(10) -0.0061(7) -0.0102(8) 0.0170(7)
N2 0.0423(9) 0.0424(8) 0.0409(9) 0.0042(7) -0.0018(7) 0.0069(7)
N3 0.0518(10) 0.0487(9) 0.0467(10) -0.0064(7) 0.0007(8) 0.0107(8)
N4 0.0539(11) 0.0553(11) 0.0567(11) -0.0004(8) -0.0072(9) 0.0092(9)
N5 0.0615(12) 0.0521(11) 0.0610(12) 0.0042(9) -0.0115(10) 0.0007(9)
O1 0.0772(10) 0.0514(8) 0.0479(8) 0.0030(7) -0.0008(7) 0.0220(7)
O2 0.0843(13) 0.0960(14) 0.0663(11) 0.0270(11) 0.0062(10) -0.0163(10)
S1 0.0575(4) 0.0545(3) 0.0502(3) 0.0046(2) 0.0026(3) 0.0120(2)

loop_
_atom_type_symbol
_atom_type_description
_atom_type_scat_dispersion_real
_atom_type_scat_dispersion_imag
_atom_type_scat_source
C C 0.0033 0.0016 'International Tables Vol C Tables 4.2.6.8 and 6.1.1.4'
H H 0.0000 0.0000 'International Tables Vol C Tables 4.2.6.8 and 6.1.1.4'
N N 0.0061 0.0033 'International Tables Vol C Tables 4.2.6.8 and 6.1.1.4'
O O 0.0106 0.0060 'International Tables Vol C Tables 4.2.6.8 and 6.1.1.4'
S S 0.1246 0.1234 'International Tables Vol C Tables 4.2.6.8 and 6.1.1.4'
Cl Cl 0.1484 0.1585 'International Tables Vol C Tables 4.2.6.8 and 6.1.1.4'

loop_
_geom_angle_atom_site_label_1
_geom_angle_atom_site_label_2
_geom_angle_atom_site_label_3
_geom_angle
N1 C1 C2 110.36(17)
N1 C1 H1A 109.6
C2 C1 H1A 109.6
N1 C1 H1B 109.6
C2 C1 H1B 109.6
H1A C1 H1B 108.1
C1 C2 C3 110.7(2)
C1 C2 H2A 109.5
C3 C2 H2A 109.5
C1 C2 H2B 109.5
C3 C2 H2B 109.5
H2A C2 H2B 108.1
C4 C3 C2 109.89(19)
C4 C3 H3A 109.7
C2 C3 H3A 109.7
C4 C3 H3B 109.7
C2 C3 H3B 109.7
H3A C3 H3B 108.2
C5 C4 C3 112.46(19)
C5 C4 H4A 109.1
C3 C4 H4A 109.1
C5 C4 H4B 109.1
C3 C4 H4B 109.1
H4A C4 H4B 107.8
N1 C5 C4 111.07(17)
N1 C5 H5A 109.4
C4 C5 H5A 109.4
N1 C5 H5B 109.4
C4 C5 H5B 109.4
H5A C5 H5B 108.0
O1 C6 N2 119.39(17)
O1 C6 C7 125.93(18)
N2 C6 C7 114.67(16)
C8 C7 C6 122.23(17)
C8 C7 Cl1 123.29(14)
C6 C7 Cl1 114.37(14)
N1 C8 C7 125.69(17)
N1 C8 C9 120.06(17)
C7 C8 C9 114.23(17)
N3 C9 C8 126.57(19)
N3 C9 H9 116.7
C8 C9 H9 116.7
N2 C10 C11 112.73(15)
N2 C10 H10A 109.0
C11 C10 H10A 109.0
N2 C10 H10B 109.0
C11 C10 H10B 109.0
H10A C10 H10B 107.8
N4 C11 C10 121.30(19)
N4 C11 S1 114.96(16)
C10 C11 S1 123.74(14)
N5 C12 O2 126.0(2)
N5 C12 S1 116.59(17)
O2 C12 S1 117.4(2)
C14A C13A O2 102.4(7)
C14A C13A H13A 111.3
O2 C13A H13A 111.3
C14A C13A H13B 111.3
O2 C13A H13B 111.3
H13A C13A H13B 109.2
O2 C13B C14B 104.2(7)
O2 C13B H13C 110.9
C14B C13B H13C 110.9
O2 C13B H13D 110.9
C14B C13B H13D 110.9
H13C C13B H13D 108.9
C13B C14B H14D 109.5
C13B C14B H14E 109.5
H14D C14B H14E 109.5
C13B C14B H14F 109.5
H14D C14B H14F 109.5
H14E C14B H14F 109.5
C8 N1 C1 120.60(15)
C8 N1 C5 119.35(15)
C1 N1 C5 111.72(16)
N3 N2 C6 125.32(15)
N3 N2 C10 115.33(15)
C6 N2 C10 119.26(16)
C9 N3 N2 116.97(16)
C11 N4 N5 113.00(19)
C12 N5 N4 110.34(17)
C12 O2 C13B 127.2(5)
C12 O2 C13A 105.7(4)
C13B O2 C13A 29.3(3)
C11 S1 C12 85.12(11)

loop_
_geom_bond_atom_site_label_1
_geom_bond_atom_site_label_2
_geom_bond_distance
C1 N1 1.466(2)
C1 C2 1.486(3)
C1 H1A 0.9700
C1 H1B 0.9700
C2 C3 1.520(3)
C2 H2A 0.9700
C2 H2B 0.9700
C3 C4 1.512(3)
C3 H3A 0.9700
C3 H3B 0.9700
C4 C5 1.480(3)
C4 H4A 0.9700
C4 H4B 0.9700
C5 N1 1.476(2)
C5 H5A 0.9700
C5 H5B 0.9700
C6 O1 1.224(2)
C6 N2 1.390(2)
C6 C7 1.436(3)
C7 C8 1.374(3)
C7 Cl1 1.7228(18)
C8 N1 1.366(2)
C8 C9 1.438(3)
C9 N3 1.282(3)
C9 H9 0.9300
C10 N2 1.464(2)
C10 C11 1.496(3)
C10 H10A 0.9700
C10 H10B 0.9700
C11 N4 1.284(3)
C11 S1 1.723(2)
C12 N5 1.282(3)
C12 O2 1.334(3)
C12 S1 1.725(2)
C13A C14A 1.491(13)
C13A O2 1.619(8)
C13A H13A 0.9700
C13A H13B 0.9700
C14A H14A 0.9600
C14A H14B 0.9600
C14A H14C 0.9600
C13B O2 1.349(7)
C13B C14B 1.489(14)
C13B H13C 0.9700
C13B H13D 0.9700
C14B H14D 0.9600
C14B H14E 0.9600
C14B H14F 0.9600
N2 N3 1.347(2)
N4 N5 1.385(3)

loop_
_geom_hbond_atom_site_label_D
_geom_hbond_atom_site_label_H
_geom_hbond_atom_site_label_A
_geom_hbond_site_symmetry_A
_geom_hbond_distance_DH
_geom_hbond_distance_HA
_geom_hbond_distance_DA
_geom_hbond_angle_DHA
C14A H14A O1 2_755 0.96 2.45 3.366(11) 160

loop_
_geom_torsion_atom_site_label_1
_geom_torsion_atom_site_label_2
_geom_torsion_atom_site_label_3
_geom_torsion_atom_site_label_4
_geom_torsion
N1 C1 C2 C3 -58.3(3)
C1 C2 C3 C4 54.5(3)
C2 C3 C4 C5 -52.6(3)
C3 C4 C5 N1 53.7(3)
O1 C6 C7 C8 -179.95(18)
N2 C6 C7 C8 -1.1(3)
O1 C6 C7 Cl1 -3.6(2)
N2 C6 C7 Cl1 175.26(12)
C6 C7 C8 N1 -179.63(17)
Cl1 C7 C8 N1 4.3(3)
C6 C7 C8 C9 1.6(3)
Cl1 C7 C8 C9 -174.41(14)
N1 C8 C9 N3 -179.9(2)
C7 C8 C9 N3 -1.0(3)
N2 C10 C11 N4 112.2(2)
N2 C10 C11 S1 -68.2(2)
C7 C8 N1 C1 50.6(3)
C9 C8 N1 C1 -130.8(2)
C7 C8 N1 C5 -163.8(2)
C9 C8 N1 C5 14.9(3)
C2 C1 N1 C8 -152.6(2)
C2 C1 N1 C5 59.4(2)
C4 C5 N1 C8 154.6(2)
C4 C5 N1 C1 -56.8(3)
O1 C6 N2 N3 178.74(16)
C7 C6 N2 N3 -0.2(3)
O1 C6 N2 C10 -4.9(3)
C7 C6 N2 C10 176.21(15)
C11 C10 N2 N3 -100.33(19)
C11 C10 N2 C6 82.9(2)
C8 C9 N3 N2 -0.1(3)
C6 N2 N3 C9 0.8(3)
C10 N2 N3 C9 -175.75(18)
C10 C11 N4 N5 -179.86(16)
S1 C11 N4 N5 0.5(2)
O2 C12 N5 N4 180.0(2)
S1 C12 N5 N4 0.7(2)
C11 N4 N5 C12 -0.8(3)
N5 C12 O2 C13B 9.5(7)
S1 C12 O2 C13B -171.2(5)
N5 C12 O2 C13A -13.1(5)
S1 C12 O2 C13A 166.2(4)
C14B C13B O2 C12 -87.8(7)
C14B C13B O2 C13A -38.9(11)
C14A C13A O2 C12 -163.5(7)
C14A C13A O2 C13B 55.1(11)
N4 C11 S1 C12 -0.12(17)
C10 C11 S1 C12 -179.72(17)
N5 C12 S1 C11 -0.36(18)
O2 C12 S1 C11 -179.71(19)
